data_9008988
loop_
_publ_author_name
'Wyckoff, R. W. G.'

_publ_section_title
;
 Second edition. Interscience Publishers, New York, New York
 Sodium peroxide
;
_journal_name_full 'Crystal Structures'
_journal_page_first 85
_journal_page_last 237
_journal_volume 1
_journal_year 1963
_chemical_formula_structural Na2O2
_chemical_formula_sum 'Na2 O2'
_space_group_IT_number 189
_symmetry_space_group_name_Hall 'P -6 -2'
_symmetry_space_group_name_H-M 'P -6 2 m'
_cell_angle_alpha 90
_cell_angle_beta 90
_cell_angle_gamma 120
_cell_length_a 6.208
_cell_length_b 6.208
_cell_length_c 4.460
_cell_formula_units_Z 3
_cell_volume 148.857
_database_code_amcsd 0011666
_exptl_crystal_density_diffrn 2.610
_cod_database_code 9008988
_amcsd_formula_title Na2O2

loop_
_space_group_symop_operation_xyz
x,y,z
-x,-x+y,z
-x+y,-x,-z
y,x,-z
-y,x-y,z
x-y,-y,z
x,y,-z
-x,-x+y,-z
-x+y,-x,z
y,x,z
-y,x-y,-z
x-y,-y,-z

loop_
_atom_site_label
_atom_site_fract_x
_atom_site_fract_y
_atom_site_fract_z
Na1 0.29500 0.00000 0.00000
Na2 0.63200 0.00000 0.50000
O1 0.00000 0.00000 0.66800
O2 0.33333 0.66667 0.16800

loop_
_cod_related_entry_id
_cod_related_entry_database
_cod_related_entry_code
1 ChemSpider 14119
2 AMCSD 0011666
